data_1528080
loop_
_publ_author_name
'Smeggil, J.G.'

_publ_section_title
;
 Void Channels in the Nb3 Te4, Ta2 S, and Nb2 Se Structure Types: The
 Structure of Nb3 Se4
;
_journal_name_full 'Journal of Solid State Chemistry'
_journal_page_first 248
_journal_page_last 251
_journal_volume 3
_journal_year 1971
_chemical_formula_sum 'Nb3 Se4'
_space_group_IT_number 176
_symmetry_space_group_name_Hall '-P 6c'
_symmetry_space_group_name_H-M 'P 63/m'
_cell_angle_alpha 90
_cell_angle_beta 90
_cell_angle_gamma 120
_cell_formula_units_Z 2
_cell_length_a 10.0074
_cell_length_b 10.0074
_cell_length_c 3.4667
_cell_volume 300.670
_citation_journal_id_ASTM JSSCBI
_cod_data_source_file Smeggil_JSSCBI_1971_1960.cif
_cod_data_source_block Nb3Se4
_cod_original_cell_volume 300.6695
_cod_database_code 1528080

loop_
_symmetry_equiv_pos_as_xyz
x,y,z
x-y,x,z+1/2
-y,x-y,z
-x,-y,z+1/2
-x+y,-x,z
y,-x+y,z+1/2
-x,-y,-z
-x+y,-x,-z-1/2
y,-x+y,-z
x,y,-z-1/2
x-y,x,-z
-y,x-y,-z-1/2

loop_
_atom_site_label
_atom_site_type_symbol
_atom_site_fract_x
_atom_site_fract_y
_atom_site_fract_z
_atom_site_occupancy
_atom_site_U_iso_or_equiv
Se1 Se 0.3333 0.6667 0.25 1 0.0
Se2 Se 0.3385 0.28 0.25 1 0.0
Nb1 Nb 0.4876 0.1085 0.25 1 0.0
